data_2220226
loop_
_publ_author_name
'Abu-Safieh, Kayed A.'
'Khanfar, Monther A.'
'Eichele, Klaus'
'Ali, Basem Fares'

_publ_section_title
;
 4-(4-Chlorophenyl)-1-(2-hydroxy-2,2-diphenylacetyl)thiosemicarbazide
;
_journal_issue 12
_journal_name_full 'Acta Crystallographica Section E'
_journal_page_first o2305
_journal_paper_doi 10.1107/S1600536808035964
_journal_volume 64
_journal_year 2008
_chemical_formula_moiety 'C21 H18 Cl N3 O2 S'
_chemical_formula_sum 'C21 H18 Cl N3 O2 S'
_chemical_formula_weight 411.89
_chemical_name_systematic
;
4-(4-Chlorophenyl)-1-(2-hydroxy-2,2-diphenylacetyl)thiosemicarbazide
;
_space_group_IT_number 14
_symmetry_cell_setting monoclinic
_symmetry_space_group_name_Hall '-P 2ybc'
_symmetry_space_group_name_H-M 'P 1 21/c 1'
_atom_sites_solution_hydrogens geom
_atom_sites_solution_primary direct
_atom_sites_solution_secondary difmap
_audit_creation_method SHELXL-97
_cell_angle_alpha 90.00
_cell_angle_beta 114.509(10)
_cell_angle_gamma 90.00
_cell_formula_units_Z 8
_cell_length_a 14.1039(19)
_cell_length_b 18.1566(19)
_cell_length_c 16.9108(19)
_cell_measurement_reflns_used 51
_cell_measurement_temperature 173(2)
_cell_measurement_theta_max 12.62
_cell_measurement_theta_min 4.90
_cell_volume 3940.3(9)
_computing_cell_refinement 'XSCANS (Bruker, 1996)'
_computing_data_collection 'XSCANS (Bruker, 1996)'
_computing_data_reduction 'SHELXTL (Sheldrick, 2008)'
_computing_molecular_graphics 'SHELXTL (Sheldrick, 2008)'
_computing_publication_material 'SHELXTL (Sheldrick, 2008)'
_computing_structure_refinement 'SHELXL97 (Sheldrick, 2008)'
_computing_structure_solution 'SHELXS97 (Sheldrick, 2008)'
_diffrn_ambient_temperature 173(2)
_diffrn_measured_fraction_theta_full 1.000
_diffrn_measured_fraction_theta_max 1.000
_diffrn_measurement_device_type 'Bruker P4 diffractometer'
_diffrn_measurement_method '\w scans'
_diffrn_radiation_monochromator graphite
_diffrn_radiation_source 'fine-focus sealed tube'
_diffrn_radiation_type MoK\a
_diffrn_radiation_wavelength 0.71073
_diffrn_reflns_av_R_equivalents 0.0293
_diffrn_reflns_av_sigmaI/netI 0.0395
_diffrn_reflns_limit_h_max 1
_diffrn_reflns_limit_h_min -18
_diffrn_reflns_limit_k_max 23
_diffrn_reflns_limit_k_min -23
_diffrn_reflns_limit_l_max 21
_diffrn_reflns_limit_l_min -20
_diffrn_reflns_number 20863
_diffrn_reflns_theta_full 27.50
_diffrn_reflns_theta_max 27.50
_diffrn_reflns_theta_min 2.24
_diffrn_standards_decay_% 0
_diffrn_standards_interval_count 98
_diffrn_standards_number 2
_exptl_absorpt_coefficient_mu 0.322
_exptl_absorpt_correction_T_max 0.879
_exptl_absorpt_correction_T_min 0.837
_exptl_absorpt_correction_type multi-scan
_exptl_absorpt_process_details '(SADABS; Bruker, 2005)'
_exptl_crystal_colour colorless
_exptl_crystal_density_diffrn 1.389
_exptl_crystal_density_method 'not measured'
_exptl_crystal_description prism
_exptl_crystal_F_000 1712
_exptl_crystal_size_max 0.9
_exptl_crystal_size_mid 0.4
_exptl_crystal_size_min 0.4
_refine_diff_density_max 0.907
_refine_diff_density_min -0.818
_refine_ls_extinction_coef 0.0023(2)
_refine_ls_extinction_expression Fc^*^=kFc[1+0.001xFc^2^\l^3^/sin(2\q)]^-1/4^
_refine_ls_extinction_method SHELXL
_refine_ls_goodness_of_fit_ref 1.022
_refine_ls_hydrogen_treatment mixed
_refine_ls_matrix_type full
_refine_ls_number_parameters 532
_refine_ls_number_reflns 9027
_refine_ls_number_restraints 0
_refine_ls_restrained_S_all 1.022
_refine_ls_R_factor_all 0.0600
_refine_ls_R_factor_gt 0.0409
_refine_ls_shift/su_max 0.001
_refine_ls_shift/su_mean 0.000
_refine_ls_structure_factor_coef Fsqd
_refine_ls_weighting_details 'calc w=1/[\s^2^(Fo^2^)+(0.0394P)^2^+1.5051P] where P=(Fo^2^+2Fc^2^)/3'
_refine_ls_weighting_scheme calc
_refine_ls_wR_factor_gt 0.0937
_refine_ls_wR_factor_ref 0.1019
_reflns_number_gt 6867
_reflns_number_total 9027
_reflns_threshold_expression I>2\s(I)
_cod_data_source_file hk2559.cif
_cod_data_source_block I
_cod_original_sg_symbol_H-M 'P 21/c'
_cod_database_code 2220226
_cod_database_fobs_code 2220226

loop_
_symmetry_equiv_pos_as_xyz
'x, y, z'
'-x, y+1/2, -z+1/2'
'-x, -y, -z'
'x, -y-1/2, z-1/2'

loop_
_atom_site_type_symbol
_atom_site_label
_atom_site_fract_x
_atom_site_fract_y
_atom_site_fract_z
_atom_site_U_iso_or_equiv
_atom_site_adp_type
_atom_site_calc_flag
_atom_site_refinement_flags
_atom_site_occupancy
Cl Cl1 -0.35372(4) 0.47876(3) 0.91532(4) 0.04719(14) Uani d . 1
S S1 0.10518(4) 0.53220(3) 0.84004(3) 0.03220(11) Uani d . 1
O O1 0.40810(11) 0.59866(7) 0.86727(8) 0.0351(3) Uani d . 1
H H1O 0.4136 0.5983 0.8197 0.053 Uiso calc R 1
O O2 0.34635(10) 0.74781(7) 0.97416(9) 0.0372(3) Uani d . 1
N N1 0.26430(12) 0.64596(9) 0.90301(10) 0.0316(3) Uani d . 1
H H1N 0.2627(16) 0.6047(12) 0.8741(14) 0.041(6) Uiso d . 1
N N2 0.18196(12) 0.65529(9) 0.92635(11) 0.0327(4) Uani d . 1
H H2N 0.1839(18) 0.6904(13) 0.9562(15) 0.046(7) Uiso d . 1
N N3 0.03119(11) 0.62184(8) 0.93040(10) 0.0280(3) Uani d . 1
H H3N 0.0423(15) 0.6629(11) 0.9608(13) 0.032(5) Uiso d . 1
C C1 0.53250(13) 0.66591(9) 0.98982(11) 0.0265(4) Uani d . 1
C C2 0.59828(14) 0.72619(10) 1.02190(12) 0.0322(4) Uani d . 1
H H2 0.5820 0.7714 0.9908 0.039 Uiso calc R 1
C C3 0.68734(15) 0.72099(12) 1.09875(13) 0.0384(4) Uani d . 1
H H3 0.7314 0.7627 1.1202 0.046 Uiso calc R 1
C C4 0.71225(16) 0.65547(12) 1.14417(13) 0.0428(5) Uani d . 1
H H4A 0.7742 0.6516 1.1961 0.051 Uiso calc R 1
C C5 0.64697(17) 0.59559(12) 1.11394(14) 0.0436(5) Uani d . 1
H H5 0.6635 0.5507 1.1457 0.052 Uiso calc R 1
C C6 0.55727(15) 0.60058(10) 1.03742(13) 0.0349(4) Uani d . 1
H H6 0.5124 0.5592 1.0173 0.042 Uiso calc R 1
C C7 0.43300(14) 0.67069(9) 0.90531(11) 0.0281(4) Uani d . 1
C C8 0.44508(14) 0.72594(10) 0.84178(11) 0.0305(4) Uani d . 1
C C9 0.38732(17) 0.79023(13) 0.81501(14) 0.0450(5) Uani d . 1
H H9 0.3358 0.8015 0.8356 0.054 Uiso calc R 1
C C10 0.4044(2) 0.83823(15) 0.75830(17) 0.0616(7) Uani d . 1
H H10 0.3651 0.8824 0.7409 0.074 Uiso calc R 1
C C11 0.47860(19) 0.82192(15) 0.72685(15) 0.0557(6) Uani d . 1
H H11 0.4897 0.8546 0.6876 0.067 Uiso calc R 1
C C12 0.53596(16) 0.75824(13) 0.75273(13) 0.0441(5) Uani d . 1
H H12 0.5866 0.7469 0.7311 0.053 Uiso calc R 1
C C13 0.52029(15) 0.71046(11) 0.81031(12) 0.0355(4) Uani d . 1
H H13 0.5610 0.6669 0.8285 0.043 Uiso calc R 1
C C14 0.34396(13) 0.69218(10) 0.93070(11) 0.0277(4) Uani d . 1
C C15 0.10457(13) 0.60501(9) 0.90104(11) 0.0263(4) Uani d . 1
C C16 -0.06058(13) 0.58394(9) 0.92138(11) 0.0263(4) Uani d . 1
C C17 -0.08058(14) 0.50973(10) 0.90017(11) 0.0284(4) Uani d . 1
H H17 -0.0326 0.4809 0.8872 0.034 Uiso calc R 1
C C18 -0.17141(14) 0.47832(10) 0.89816(11) 0.0305(4) Uani d . 1
H H18 -0.1858 0.4279 0.8831 0.037 Uiso calc R 1
C C19 -0.24083(13) 0.51957(11) 0.91782(12) 0.0317(4) Uani d . 1
C C20 -0.22088(15) 0.59270(11) 0.94035(14) 0.0413(5) Uani d . 1
H H20 -0.2680 0.6209 0.9551 0.050 Uiso calc R 1
C C21 -0.13118(15) 0.62458(11) 0.94123(14) 0.0391(5) Uani d . 1
H H21 -0.1178 0.6752 0.9557 0.047 Uiso calc R 1
Cl Cl2 0.85383(5) 1.00209(4) 0.11087(5) 0.06182(19) Uani d . 1
S S2 0.40487(4) 0.95519(3) 0.18449(3) 0.03181(11) Uani d . 1
O O4 0.09276(10) 0.90499(7) 0.15471(8) 0.0336(3) Uani d . 1
H H4O 0.0816 0.9066 0.1998 0.050 Uiso calc R 1
O O5 0.13097(10) 0.75772(7) 0.03205(8) 0.0342(3) Uani d . 1
N N4 0.22880(12) 0.85044(9) 0.11506(11) 0.0325(3) Uani d . 1
H H4N 0.2363(17) 0.8894(12) 0.1476(14) 0.045(6) Uiso d . 1
N N5 0.31033(12) 0.83735(9) 0.09191(11) 0.0362(4) Uani d . 1
H H5N 0.2991(17) 0.8017(13) 0.0518(14) 0.046(6) Uiso d . 1
N N6 0.45659(12) 0.86864(9) 0.07879(11) 0.0350(4) Uani d . 1
H H6N 0.4369(17) 0.8333(12) 0.0391(14) 0.043(6) Uiso d . 1
C C22 -0.04212(14) 0.84829(9) 0.02956(11) 0.0277(4) Uani d . 1
C C23 -0.04205(16) 0.90432(10) -0.02701(12) 0.0353(4) Uani d . 1
H H23 0.0192 0.9327 -0.0141 0.042 Uiso calc R 1
C C24 -0.13058(17) 0.91890(11) -0.10186(13) 0.0418(5) Uani d . 1
H H24 -0.1298 0.9574 -0.1396 0.050 Uiso calc R 1
C C25 -0.22013(16) 0.87771(11) -0.12200(13) 0.0406(5) Uani d . 1
H H25 -0.2807 0.8877 -0.1734 0.049 Uiso calc R 1
C C26 -0.22073(16) 0.82195(11) -0.06669(13) 0.0391(4) Uani d . 1
H H26 -0.2819 0.7933 -0.0803 0.047 Uiso calc R 1
C C27 -0.13221(14) 0.80740(10) 0.00893(12) 0.0319(4) Uani d . 1
H H27 -0.1336 0.7691 0.0467 0.038 Uiso calc R 1
C C28 0.05769(14) 0.83534(9) 0.11184(11) 0.0272(4) Uani d . 1
C C29 0.04543(14) 0.77964(10) 0.17447(11) 0.0306(4) Uani d . 1
C C30 0.10095(18) 0.71399(13) 0.19657(15) 0.0487(5) Uani d . 1
H H30 0.1475 0.7019 0.1709 0.058 Uiso calc R 1
C C31 0.0892(2) 0.66601(15) 0.25556(18) 0.0653(7) Uani d . 1
H H31 0.1275 0.6213 0.2700 0.078 Uiso calc R 1
C C32 0.0225(2) 0.68284(15) 0.29325(15) 0.0581(7) Uani d . 1
H H32 0.0146 0.6497 0.3336 0.070 Uiso calc R 1
C C33 -0.03331(17) 0.74784(13) 0.27265(13) 0.0466(5) Uani d . 1
H H33 -0.0792 0.7596 0.2990 0.056 Uiso calc R 1
C C34 -0.02215(15) 0.79620(11) 0.21312(12) 0.0364(4) Uani d . 1
H H34 -0.0609 0.8408 0.1988 0.044 Uiso calc R 1
C C35 0.14256(14) 0.81022(10) 0.08231(11) 0.0285(4) Uani d . 1
C C36 0.39154(14) 0.88456(10) 0.11629(11) 0.0293(4) Uani d . 1
C C37 0.55058(14) 0.90486(10) 0.08987(11) 0.0290(4) Uani d . 1
C C38 0.62840(16) 0.92071(13) 0.17052(13) 0.0420(5) Uani d . 1
H H38 0.6183 0.9107 0.2216 0.050 Uiso calc R 1
C C39 0.72165(16) 0.95127(13) 0.17680(14) 0.0473(5) Uani d . 1
H H39 0.7754 0.9623 0.2322 0.057 Uiso calc R 1
C C40 0.73569(15) 0.96547(11) 0.10254(13) 0.0366(4) Uani d . 1
C C41 0.65866(14) 0.95032(10) 0.02156(12) 0.0322(4) Uani d . 1
H H41 0.6691 0.9603 -0.0294 0.039 Uiso calc R 1
C C42 0.56583(14) 0.92029(10) 0.01565(11) 0.0298(4) Uani d . 1
H H42 0.5119 0.9101 -0.0399 0.036 Uiso calc R 1

loop_
_atom_site_aniso_label
_atom_site_aniso_U_11
_atom_site_aniso_U_22
_atom_site_aniso_U_33
_atom_site_aniso_U_12
_atom_site_aniso_U_13
_atom_site_aniso_U_23
Cl1 0.0334(3) 0.0594(3) 0.0571(3) -0.0161(2) 0.0271(2) -0.0117(3)
S1 0.0354(2) 0.0322(2) 0.0347(2) -0.00651(19) 0.0203(2) -0.00557(18)
O1 0.0414(8) 0.0347(7) 0.0386(7) -0.0121(6) 0.0261(6) -0.0140(6)
O2 0.0322(7) 0.0400(7) 0.0472(8) -0.0083(6) 0.0245(6) -0.0162(6)
N1 0.0269(8) 0.0357(9) 0.0384(8) -0.0060(7) 0.0196(7) -0.0086(7)
N2 0.0273(8) 0.0342(9) 0.0427(9) -0.0073(7) 0.0206(7) -0.0112(7)
N3 0.0254(8) 0.0269(8) 0.0341(8) -0.0040(6) 0.0149(6) -0.0040(6)
C1 0.0246(8) 0.0295(9) 0.0313(9) -0.0011(7) 0.0174(7) -0.0044(7)
C2 0.0311(10) 0.0328(9) 0.0347(9) -0.0040(8) 0.0158(8) -0.0008(8)
C3 0.0307(10) 0.0471(12) 0.0375(10) -0.0097(9) 0.0143(9) -0.0054(9)
C4 0.0317(10) 0.0582(13) 0.0359(10) 0.0033(10) 0.0113(9) 0.0056(9)
C5 0.0469(12) 0.0416(11) 0.0457(12) 0.0109(10) 0.0228(10) 0.0114(9)
C6 0.0383(11) 0.0307(9) 0.0421(10) -0.0011(8) 0.0232(9) -0.0011(8)
C7 0.0285(9) 0.0286(9) 0.0319(9) -0.0054(7) 0.0173(8) -0.0073(7)
C8 0.0263(9) 0.0387(10) 0.0259(8) -0.0073(8) 0.0102(7) -0.0034(7)
C9 0.0371(11) 0.0558(13) 0.0453(12) 0.0071(10) 0.0204(10) 0.0132(10)
C10 0.0548(15) 0.0659(16) 0.0648(16) 0.0168(13) 0.0255(13) 0.0318(13)
C11 0.0503(14) 0.0730(17) 0.0456(13) -0.0039(12) 0.0216(11) 0.0225(12)
C12 0.0372(11) 0.0629(14) 0.0365(10) -0.0121(10) 0.0197(9) -0.0011(10)
C13 0.0334(10) 0.0429(11) 0.0352(10) -0.0065(9) 0.0193(8) -0.0045(8)
C14 0.0246(9) 0.0323(9) 0.0285(9) -0.0037(7) 0.0133(7) -0.0026(7)
C15 0.0245(8) 0.0294(9) 0.0245(8) -0.0020(7) 0.0098(7) 0.0023(7)
C16 0.0234(8) 0.0302(9) 0.0257(8) -0.0016(7) 0.0107(7) 0.0027(7)
C17 0.0249(8) 0.0298(9) 0.0310(9) -0.0018(7) 0.0121(7) -0.0002(7)
C18 0.0281(9) 0.0328(9) 0.0297(9) -0.0061(7) 0.0110(7) -0.0015(7)
C19 0.0235(9) 0.0410(10) 0.0316(9) -0.0059(8) 0.0124(7) 0.0008(8)
C20 0.0324(10) 0.0395(11) 0.0607(13) 0.0004(9) 0.0279(10) -0.0055(10)
C21 0.0349(10) 0.0312(10) 0.0577(13) -0.0028(8) 0.0256(10) -0.0059(9)
Cl2 0.0482(3) 0.0682(4) 0.0875(4) -0.0305(3) 0.0465(3) -0.0349(3)
S2 0.0382(3) 0.0311(2) 0.0292(2) -0.0051(2) 0.01702(19) -0.00241(18)
O4 0.0416(8) 0.0312(7) 0.0379(7) -0.0097(6) 0.0262(6) -0.0099(5)
O5 0.0321(7) 0.0342(7) 0.0421(7) -0.0038(6) 0.0213(6) -0.0107(6)
N4 0.0285(8) 0.0358(9) 0.0408(9) -0.0061(7) 0.0220(7) -0.0108(7)
N5 0.0286(8) 0.0410(9) 0.0469(10) -0.0097(7) 0.0236(8) -0.0147(8)
N6 0.0321(8) 0.0409(9) 0.0383(9) -0.0131(7) 0.0209(7) -0.0153(7)
C22 0.0308(9) 0.0255(8) 0.0333(9) 0.0023(7) 0.0198(8) -0.0028(7)
C23 0.0417(11) 0.0321(10) 0.0403(10) -0.0023(8) 0.0254(9) -0.0006(8)
C24 0.0561(13) 0.0348(10) 0.0388(11) 0.0084(10) 0.0240(10) 0.0056(8)
C25 0.0405(11) 0.0437(11) 0.0367(10) 0.0119(9) 0.0151(9) 0.0004(9)
C26 0.0325(10) 0.0427(11) 0.0410(11) 0.0001(9) 0.0142(9) -0.0042(9)
C27 0.0342(10) 0.0309(9) 0.0346(9) -0.0002(8) 0.0181(8) -0.0008(8)
C28 0.0300(9) 0.0256(8) 0.0320(9) -0.0041(7) 0.0187(8) -0.0048(7)
C29 0.0290(9) 0.0344(10) 0.0292(9) -0.0082(8) 0.0128(8) -0.0026(7)
C30 0.0503(13) 0.0486(13) 0.0564(13) 0.0089(11) 0.0312(11) 0.0164(10)
C31 0.0720(18) 0.0561(15) 0.0774(18) 0.0105(13) 0.0405(15) 0.0305(13)
C32 0.0647(16) 0.0634(16) 0.0495(13) -0.0112(13) 0.0269(12) 0.0180(12)
C33 0.0462(12) 0.0634(15) 0.0388(11) -0.0239(11) 0.0263(10) -0.0105(10)
C34 0.0359(10) 0.0413(11) 0.0362(10) -0.0119(9) 0.0191(9) -0.0072(8)
C35 0.0280(9) 0.0307(9) 0.0305(9) -0.0016(7) 0.0158(8) 0.0004(7)
C36 0.0277(9) 0.0332(9) 0.0281(9) -0.0036(7) 0.0127(7) 0.0005(7)
C37 0.0275(9) 0.0297(9) 0.0328(9) -0.0052(7) 0.0156(7) -0.0037(7)
C38 0.0361(11) 0.0634(14) 0.0296(9) -0.0134(10) 0.0168(8) -0.0048(9)
C39 0.0356(11) 0.0711(15) 0.0358(10) -0.0169(11) 0.0155(9) -0.0188(10)
C40 0.0312(10) 0.0364(10) 0.0499(11) -0.0102(8) 0.0246(9) -0.0121(9)
C41 0.0377(10) 0.0293(9) 0.0376(10) 0.0009(8) 0.0234(8) 0.0019(7)
C42 0.0298(9) 0.0333(9) 0.0261(8) 0.0015(8) 0.0114(7) -0.0005(7)

loop_
_atom_type_symbol
_atom_type_description
_atom_type_scat_dispersion_real
_atom_type_scat_dispersion_imag
_atom_type_scat_source
C C 0.0033 0.0016 'International Tables Vol C Tables 4.2.6.8 and 6.1.1.4'
H H 0.0000 0.0000 'International Tables Vol C Tables 4.2.6.8 and 6.1.1.4'
N N 0.0061 0.0033 'International Tables Vol C Tables 4.2.6.8 and 6.1.1.4'
O O 0.0106 0.0060 'International Tables Vol C Tables 4.2.6.8 and 6.1.1.4'
S S 0.1246 0.1234 'International Tables Vol C Tables 4.2.6.8 and 6.1.1.4'
Cl Cl 0.1484 0.1585 'International Tables Vol C Tables 4.2.6.8 and 6.1.1.4'

loop_
_geom_angle_atom_site_label_1
_geom_angle_atom_site_label_2
_geom_angle_atom_site_label_3
_geom_angle
_geom_angle_publ_flag
C7 O1 H1O 109.5 ?
C14 N1 N2 120.78(16) yes
C14 N1 H1N 123.6(14) yes
N2 N1 H1N 115.2(14) yes
C15 N2 N1 119.41(16) ?
C15 N2 H2N 123.1(17) ?
N1 N2 H2N 117.5(17) ?
C15 N3 C16 130.79(15) ?
C15 N3 H3N 115.2(13) ?
C16 N3 H3N 114.0(13) ?
C2 C1 C6 118.51(17) ?
C2 C1 C7 121.52(16) ?
C6 C1 C7 119.94(16) ?
C3 C2 C1 120.69(18) ?
C3 C2 H2 119.7 ?
C1 C2 H2 119.7 ?
C4 C3 C2 120.20(19) ?
C4 C3 H3 119.9 ?
C2 C3 H3 119.9 ?
C5 C4 C3 119.79(19) ?
C5 C4 H4A 120.1 ?
C3 C4 H4A 120.1 ?
C4 C5 C6 120.30(19) ?
C4 C5 H5 119.9 ?
C6 C5 H5 119.9 ?
C5 C6 C1 120.49(18) ?
C5 C6 H6 119.8 ?
C1 C6 H6 119.8 ?
O1 C7 C8 111.13(14) ?
O1 C7 C1 108.97(14) ?
C8 C7 C1 111.45(14) ?
O1 C7 C14 106.27(13) ?
C8 C7 C14 111.82(15) ?
C1 C7 C14 106.96(13) ?
C9 C8 C13 118.70(18) ?
C9 C8 C7 124.01(17) ?
C13 C8 C7 117.28(17) ?
C8 C9 C10 120.5(2) ?
C8 C9 H9 119.8 ?
C10 C9 H9 119.8 ?
C9 C10 C11 120.3(2) ?
C9 C10 H10 119.8 ?
C11 C10 H10 119.8 ?
C12 C11 C10 119.7(2) ?
C12 C11 H11 120.2 ?
C10 C11 H11 120.2 ?
C11 C12 C13 120.3(2) ?
C11 C12 H12 119.8 ?
C13 C12 H12 119.8 ?
C12 C13 C8 120.5(2) ?
C12 C13 H13 119.7 ?
C8 C13 H13 119.7 ?
O2 C14 N1 122.43(16) ?
O2 C14 C7 123.19(15) ?
N1 C14 C7 114.37(15) ?
N2 C15 N3 111.80(15) ?
N2 C15 S1 121.19(13) yes
N3 C15 S1 127.00(13) yes
C21 C16 C17 119.19(16) ?
C21 C16 N3 115.52(15) ?
C17 C16 N3 125.15(16) ?
C18 C17 C16 119.30(17) ?
C18 C17 H17 120.3 ?
C16 C17 H17 120.3 ?
C19 C18 C17 120.72(17) ?
C19 C18 H18 119.6 ?
C17 C18 H18 119.6 ?
C20 C19 C18 120.42(17) ?
C20 C19 Cl1 119.79(15) ?
C18 C19 Cl1 119.79(14) ?
C19 C20 C21 119.10(18) ?
C19 C20 H20 120.4 ?
C21 C20 H20 120.4 ?
C20 C21 C16 121.25(18) ?
C20 C21 H21 119.4 ?
C16 C21 H21 119.4 ?
C28 O4 H4O 109.5 ?
C35 N4 N5 120.94(16) yes
C35 N4 H4N 123.9(15) yes
N5 N4 H4N 114.8(15) yes
C36 N5 N4 120.32(16) ?
C36 N5 H5N 123.2(15) ?
N4 N5 H5N 115.4(15) ?
C36 N6 C37 128.29(16) ?
C36 N6 H6N 116.9(14) ?
C37 N6 H6N 114.7(14) ?
C27 C22 C23 118.62(17) ?
C27 C22 C28 123.20(16) ?
C23 C22 C28 118.18(16) ?
C24 C23 C22 120.55(18) ?
C24 C23 H23 119.7 ?
C22 C23 H23 119.7 ?
C25 C24 C23 120.42(19) ?
C25 C24 H24 119.8 ?
C23 C24 H24 119.8 ?
C26 C25 C24 119.42(19) ?
C26 C25 H25 120.3 ?
C24 C25 H25 120.3 ?
C25 C26 C27 120.40(19) ?
C25 C26 H26 119.8 ?
C27 C26 H26 119.8 ?
C22 C27 C26 120.58(18) ?
C22 C27 H27 119.7 ?
C26 C27 H27 119.7 ?
O4 C28 C29 110.30(14) ?
O4 C28 C22 108.47(14) ?
C29 C28 C22 113.96(14) ?
O4 C28 C35 105.77(13) ?
C29 C28 C35 110.80(14) ?
C22 C28 C35 107.16(13) ?
C30 C29 C34 118.53(18) ?
C30 C29 C28 122.81(17) ?
C34 C29 C28 118.63(17) ?
C31 C30 C29 120.7(2) ?
C31 C30 H30 119.6 ?
C29 C30 H30 119.6 ?
C32 C31 C30 120.3(2) ?
C32 C31 H31 119.9 ?
C30 C31 H31 119.9 ?
C31 C32 C33 120.1(2) ?
C31 C32 H32 119.9 ?
C33 C32 H32 119.9 ?
C32 C33 C34 119.9(2) ?
C32 C33 H33 120.1 ?
C34 C33 H33 120.1 ?
C33 C34 C29 120.5(2) ?
C33 C34 H34 119.8 ?
C29 C34 H34 119.8 ?
O5 C35 N4 123.06(16) ?
O5 C35 C28 123.25(15) ?
N4 C35 C28 113.68(15) ?
N6 C36 N5 112.18(16) yes
N6 C36 S2 125.65(14) yes
N5 C36 S2 122.17(14) yes
C38 C37 C42 119.58(17) ?
C38 C37 N6 122.87(16) ?
C42 C37 N6 117.42(16) ?
C37 C38 C39 119.87(18) ?
C37 C38 H38 120.1 ?
C39 C38 H38 120.1 ?
C40 C39 C38 119.69(18) ?
C40 C39 H39 120.2 ?
C38 C39 H39 120.2 ?
C39 C40 C41 121.18(17) ?
C39 C40 Cl2 119.50(16) ?
C41 C40 Cl2 119.31(15) ?
C40 C41 C42 118.90(17) ?
C40 C41 H41 120.5 ?
C42 C41 H41 120.5 ?
C41 C42 C37 120.77(17) ?
C41 C42 H42 119.6 ?
C37 C42 H42 119.6 ?

loop_
_geom_bond_atom_site_label_1
_geom_bond_atom_site_label_2
_geom_bond_distance
_geom_bond_publ_flag
Cl1 C19 1.7407(18) ?
S1 C15 1.6791(18) yes
O1 C7 1.435(2) yes
O1 H1O 0.8400 ?
O2 C14 1.241(2) yes
N1 C14 1.323(2) yes
N1 N2 1.383(2) yes
N1 H1N 0.89(2) ?
N2 C15 1.349(2) yes
N2 H2N 0.81(2) ?
N3 C15 1.355(2) yes
N3 C16 1.417(2) ?
N3 H3N 0.88(2) ?
C1 C2 1.391(2) ?
C1 C6 1.394(3) ?
C1 C7 1.535(2) ?
C2 C3 1.386(3) ?
C2 H2 0.9500 ?
C3 C4 1.380(3) ?
C3 H3 0.9500 ?
C4 C5 1.379(3) ?
C4 H4A 0.9500 ?
C5 C6 1.387(3) ?
C5 H5 0.9500 ?
C6 H6 0.9500 ?
C7 C8 1.530(2) ?
C7 C14 1.537(2) ?
C8 C9 1.387(3) ?
C8 C13 1.398(3) ?
C9 C10 1.389(3) ?
C9 H9 0.9500 ?
C10 C11 1.389(3) ?
C10 H10 0.9500 ?
C11 C12 1.374(3) ?
C11 H11 0.9500 ?
C12 C13 1.389(3) ?
C12 H12 0.9500 ?
C13 H13 0.9500 ?
C16 C21 1.388(2) ?
C16 C17 1.393(2) ?
C17 C18 1.390(2) ?
C17 H17 0.9500 ?
C18 C19 1.379(3) ?
C18 H18 0.9500 ?
C19 C20 1.378(3) ?
C20 C21 1.386(3) ?
C20 H20 0.9500 ?
C21 H21 0.9500 ?
Cl2 C40 1.7445(19) ?
S2 C36 1.6824(19) yes
O4 C28 1.439(2) yes
O4 H4O 0.8400 ?
O5 C35 1.242(2) yes
N4 C35 1.327(2) yes
N4 N5 1.380(2) yes
N4 H4N 0.88(2) ?
N5 C36 1.351(2) yes
N5 H5N 0.90(2) ?
N6 C36 1.345(2) yes
N6 C37 1.421(2) ?
N6 H6N 0.89(2) ?
C22 C27 1.385(2) ?
C22 C23 1.397(3) ?
C22 C28 1.532(3) ?
C23 C24 1.386(3) ?
C23 H23 0.9500 ?
C24 C25 1.383(3) ?
C24 H24 0.9500 ?
C25 C26 1.381(3) ?
C25 H25 0.9500 ?
C26 C27 1.392(3) ?
C26 H26 0.9500 ?
C27 H27 0.9500 ?
C28 C29 1.525(2) ?
C28 C35 1.545(2) ?
C29 C30 1.390(3) ?
C29 C34 1.394(3) ?
C30 C31 1.385(3) ?
C30 H30 0.9500 ?
C31 C32 1.372(4) ?
C31 H31 0.9500 ?
C32 C33 1.380(3) ?
C32 H32 0.9500 ?
C33 C34 1.393(3) ?
C33 H33 0.9500 ?
C34 H34 0.9500 ?
C37 C38 1.380(3) ?
C37 C42 1.387(2) ?
C38 C39 1.390(3) ?
C38 H38 0.9500 ?
C39 C40 1.375(3) ?
C39 H39 0.9500 ?
C40 C41 1.377(3) ?
C41 C42 1.383(2) ?
C41 H41 0.9500 ?
C42 H42 0.9500 ?

loop_
_geom_hbond_atom_site_label_D
_geom_hbond_atom_site_label_H
_geom_hbond_atom_site_label_A
_geom_hbond_site_symmetry_A
_geom_hbond_distance_DH
_geom_hbond_distance_HA
_geom_hbond_distance_DA
_geom_hbond_angle_DHA
O1 H1O S2 4_576 0.84 2.44 3.2242(13) 155.8
N1 H1N S1 . 0.89(2) 2.44(2) 2.9075(16) 113.5(17)
N2 H2N O5 1_556 0.81(2) 2.12(2) 2.870(2) 155(2)
N3 H3N O5 1_556 0.88(2) 2.17(2) 3.003(2) 156.1(18)
O4 H4O S1 4_575 0.84 2.51 3.2707(13) 150.5
N4 H4N S2 . 0.88(2) 2.50(2) 2.9569(16) 113.5(17)
N5 H5N O2 1_554 0.90(2) 1.96(2) 2.776(2) 149(2)
N6 H6N O2 1_554 0.89(2) 2.02(2) 2.842(2) 154(2)

loop_
_geom_torsion_atom_site_label_1
_geom_torsion_atom_site_label_2
_geom_torsion_atom_site_label_3
_geom_torsion_atom_site_label_4
_geom_torsion
C14 N1 N2 C15 -176.39(17)
C6 C1 C2 C3 1.0(3)
C7 C1 C2 C3 179.43(16)
C1 C2 C3 C4 0.5(3)
C2 C3 C4 C5 -1.5(3)
C3 C4 C5 C6 1.0(3)
C4 C5 C6 C1 0.5(3)
C2 C1 C6 C5 -1.5(3)
C7 C1 C6 C5 -179.97(17)
C2 C1 C7 O1 153.48(15)
C6 C1 C7 O1 -28.1(2)
C2 C1 C7 C8 30.5(2)
C6 C1 C7 C8 -151.15(16)
C2 C1 C7 C14 -92.03(19)
C6 C1 C7 C14 86.35(19)
O1 C7 C8 C9 122.7(2)
C1 C7 C8 C9 -115.6(2)
C14 C7 C8 C9 4.1(2)
O1 C7 C8 C13 -58.3(2)
C1 C7 C8 C13 63.5(2)
C14 C7 C8 C13 -176.87(15)
C13 C8 C9 C10 -0.2(3)
C7 C8 C9 C10 178.8(2)
C8 C9 C10 C11 0.8(4)
C9 C10 C11 C12 -0.6(4)
C10 C11 C12 C13 -0.3(4)
C11 C12 C13 C8 0.9(3)
C9 C8 C13 C12 -0.6(3)
C7 C8 C13 C12 -179.73(17)
N2 N1 C14 O2 -4.2(3)
N2 N1 C14 C7 175.22(16)
O1 C7 C14 O2 171.68(16)
C8 C7 C14 O2 -66.9(2)
C1 C7 C14 O2 55.4(2)
O1 C7 C14 N1 -7.7(2)
C8 C7 C14 N1 113.68(17)
C1 C7 C14 N1 -124.05(16)
N1 N2 C15 N3 179.07(15)
N1 N2 C15 S1 -1.2(2)
C16 N3 C15 N2 -178.13(16)
C16 N3 C15 S1 2.2(3)
C15 N3 C16 C21 -165.17(18)
C15 N3 C16 C17 19.2(3)
C21 C16 C17 C18 0.9(3)
N3 C16 C17 C18 176.41(16)
C16 C17 C18 C19 -0.7(3)
C17 C18 C19 C20 -0.4(3)
C17 C18 C19 Cl1 -179.70(14)
C18 C19 C20 C21 1.3(3)
Cl1 C19 C20 C21 -179.38(16)
C19 C20 C21 C16 -1.1(3)
C17 C16 C21 C20 0.0(3)
N3 C16 C21 C20 -175.90(19)
C35 N4 N5 C36 171.09(17)
C27 C22 C23 C24 0.4(3)
C28 C22 C23 C24 -179.29(16)
C22 C23 C24 C25 -0.5(3)
C23 C24 C25 C26 0.2(3)
C24 C25 C26 C27 0.3(3)
C23 C22 C27 C26 0.0(3)
C28 C22 C27 C26 179.73(16)
C25 C26 C27 C22 -0.4(3)
C27 C22 C28 O4 -130.14(17)
C23 C22 C28 O4 49.6(2)
C27 C22 C28 C29 -6.9(2)
C23 C22 C28 C29 172.85(15)
C27 C22 C28 C35 116.09(18)
C23 C22 C28 C35 -64.21(19)
O4 C28 C29 C30 -119.9(2)
C22 C28 C29 C30 117.8(2)
C35 C28 C29 C30 -3.1(2)
O4 C28 C29 C34 58.3(2)
C22 C28 C29 C34 -64.0(2)
C35 C28 C29 C34 175.04(15)
C34 C29 C30 C31 0.1(3)
C28 C29 C30 C31 178.3(2)
C29 C30 C31 C32 -0.1(4)
C30 C31 C32 C33 -0.1(4)
C31 C32 C33 C34 0.3(4)
C32 C33 C34 C29 -0.4(3)
C30 C29 C34 C33 0.1(3)
C28 C29 C34 C33 -178.10(17)
N5 N4 C35 O5 2.4(3)
N5 N4 C35 C28 -176.98(16)
O4 C28 C35 O5 -169.03(16)
C29 C28 C35 O5 71.4(2)
C22 C28 C35 O5 -53.4(2)
O4 C28 C35 N4 10.4(2)
C29 C28 C35 N4 -109.15(17)
C22 C28 C35 N4 125.97(16)
C37 N6 C36 N5 -178.74(18)
C37 N6 C36 S2 2.3(3)
N4 N5 C36 N6 -171.84(17)
N4 N5 C36 S2 7.1(3)
C36 N6 C37 C38 49.5(3)
C36 N6 C37 C42 -134.7(2)
C42 C37 C38 C39 -0.6(3)
N6 C37 C38 C39 175.2(2)
C37 C38 C39 C40 0.0(3)
C38 C39 C40 C41 0.3(3)
C38 C39 C40 Cl2 -178.71(18)
C39 C40 C41 C42 0.0(3)
Cl2 C40 C41 C42 179.06(14)
C40 C41 C42 C37 -0.7(3)
C38 C37 C42 C41 1.0(3)
N6 C37 C42 C41 -175.05(17)

loop_
_cod_related_entry_id
_cod_related_entry_database
_cod_related_entry_code
1 ChemSpider 24741095
